data_4515954
loop_
_publ_author_name
'Aghazadeh Meshgi, Mohammad'
'Zaitsev, Kirill V.'
'Vener, Mikhail V.'
'Churakov, Andrei V.'
'Baumgartner, Judith'
'Marschner, Christoph'

_publ_section_title
;
 Hypercoordinated Oligosilanes Based on Aminotrisphenols.
;
_journal_issue 8
_journal_name_full 'ACS omega'
_journal_page_first 10317
_journal_page_last 10330
_journal_paper_doi 10.1021/acsomega.8b01402
_journal_volume 3
_journal_year 2018
_chemical_formula_sum 'C40 H65 N O4 Si5'
_chemical_formula_weight 764.38
_space_group_IT_number 2
_space_group_name_Hall '-P 1'
_space_group_name_H-M_alt 'P -1'
_symmetry_cell_setting triclinic
_symmetry_space_group_name_H-M 'P -1'
_atom_sites_solution_hydrogens geom
_atom_sites_solution_primary direct
_atom_sites_solution_secondary difmap
_audit_creation_method SHELXL-97
_cell_angle_alpha 87.588(4)
_cell_angle_beta 75.904(4)
_cell_angle_gamma 70.969(4)
_cell_formula_units_Z 4
_cell_length_a 13.822(4)
_cell_length_b 17.584(5)
_cell_length_c 20.129(5)
_cell_measurement_reflns_used 13999
_cell_measurement_temperature 100(2)
_cell_measurement_theta_max 52.391
_cell_measurement_theta_min 4.772
_cell_volume 4482(2)
_computing_cell_refinement 'Bruker XSCANS'
_computing_data_collection 'Bruker XSCANS'
_computing_data_reduction 'Bruker SHELXTL'
_computing_molecular_graphics 'Bruker SHELXTL'
_computing_publication_material 'Bruker SHELXTL'
_computing_structure_refinement 'SHELXL-97 (Sheldrick, 1997)'
_computing_structure_solution 'SHELXS-97 (Sheldrick, 1990)'
_diffrn_ambient_temperature 100(2)
_diffrn_measured_fraction_theta_full 0.979
_diffrn_measured_fraction_theta_max 0.979
_diffrn_measurement_device_type 'SMART APEX''
_diffrn_measurement_method '\w scans'
_diffrn_radiation_monochromator graphite
_diffrn_radiation_source 'fine-focus sealed tube'
_diffrn_radiation_type MoK\a
_diffrn_radiation_wavelength 0.71073
_diffrn_reflns_av_R_equivalents 0.0362
_diffrn_reflns_av_sigmaI/netI 0.0579
_diffrn_reflns_limit_h_max 17
_diffrn_reflns_limit_h_min -17
_diffrn_reflns_limit_k_max 21
_diffrn_reflns_limit_k_min -21
_diffrn_reflns_limit_l_max 25
_diffrn_reflns_limit_l_min -25
_diffrn_reflns_number 35561
_diffrn_reflns_theta_full 26.36
_diffrn_reflns_theta_max 26.36
_diffrn_reflns_theta_min 1.58
_exptl_absorpt_coefficient_mu 0.196
_exptl_absorpt_correction_T_max 0.9883
_exptl_absorpt_correction_T_min 0.9380
_exptl_absorpt_correction_type multi-scan
_exptl_absorpt_process_details SADABS
_exptl_crystal_colour colorless
_exptl_crystal_density_diffrn 1.133
_exptl_crystal_density_method 'not measured'
_exptl_crystal_description plates
_exptl_crystal_F_000 1656
_exptl_crystal_size_max 0.33
_exptl_crystal_size_mid 0.27
_exptl_crystal_size_min 0.06
_refine_diff_density_max 0.529
_refine_diff_density_min -0.495
_refine_diff_density_rms 0.077
_refine_ls_extinction_method none
_refine_ls_goodness_of_fit_ref 1.133
_refine_ls_hydrogen_treatment constr
_refine_ls_matrix_type full
_refine_ls_number_parameters 959
_refine_ls_number_reflns 17932
_refine_ls_number_restraints 4
_refine_ls_restrained_S_all 1.139
_refine_ls_R_factor_all 0.0872
_refine_ls_R_factor_gt 0.0741
_refine_ls_shift/su_max 0.001
_refine_ls_shift/su_mean 0.000
_refine_ls_structure_factor_coef Fsqd
_refine_ls_weighting_details 'calc w=1/[\s^2^(Fo^2^)+(0.0474P)^2^+10.9469P] where P=(Fo^2^+2Fc^2^)/3'
_refine_ls_weighting_scheme calc
_refine_ls_wR_factor_gt 0.1714
_refine_ls_wR_factor_ref 0.1770
_reflns_number_gt 15000
_reflns_number_total 17932
_reflns_threshold_expression >2sigma(I)
_cod_data_source_file ao8b01402_si_002.cif
_cod_data_source_block 1114j
_cod_original_sg_symbol_H-M P-1
_cod_database_code 4515954

loop_
_symmetry_equiv_pos_as_xyz
'x, y, z'
'-x, -y, -z'

loop_
_atom_site_label
_atom_site_type_symbol
_atom_site_fract_x
_atom_site_fract_y
_atom_site_fract_z
_atom_site_U_iso_or_equiv
_atom_site_adp_type
_atom_site_occupancy
_atom_site_symmetry_multiplicity
_atom_site_calc_flag
_atom_site_refinement_flags
_atom_site_disorder_assembly
_atom_site_disorder_group
C51 C 0.4852(5) 1.1184(3) 0.3067(3) 0.0250(15) Uani 0.581(7) 1 d PD A 1
H51A H 0.4608 1.1312 0.3567 0.030 Uiso 0.581(7) 1 calc PR A 1
H51B H 0.5624 1.1079 0.2925 0.030 Uiso 0.581(7) 1 calc PR A 1
C52 C 0.5102(5) 0.9716(4) 0.3265(4) 0.0284(16) Uani 0.581(7) 1 d P A 1
H52A H 0.5877 0.9589 0.3123 0.034 Uiso 0.581(7) 1 calc PR A 1
H52B H 0.4879 0.9850 0.3764 0.034 Uiso 0.581(7) 1 calc PR A 1
C53 C 0.4582(6) 1.0477(5) 0.2888(4) 0.0270(17) Uani 0.581(7) 1 d P A 1
H53A H 0.4829 1.0363 0.2386 0.032 Uiso 0.581(7) 1 calc PR A 1
H53B H 0.3806 1.0604 0.3016 0.032 Uiso 0.581(7) 1 calc PR A 1
C98 C 0.4400(6) 1.0549(4) 0.3468(3) 0.0141(18) Uani 0.419(7) 1 d PD A 2
H98A H 0.5048 1.0517 0.3611 0.017 Uiso 0.419(7) 1 calc PR A 2
H98B H 0.3804 1.0953 0.3780 0.017 Uiso 0.419(7) 1 calc PR A 2
C99 C 0.4231(6) 0.9739(4) 0.3584(4) 0.0182(19) Uani 0.419(7) 1 d PD A 2
H99A H 0.4271 0.9593 0.4060 0.022 Uiso 0.419(7) 1 calc PR A 2
H99B H 0.3503 0.9807 0.3554 0.022 Uiso 0.419(7) 1 calc PR A 2
C97 C 0.4502(9) 1.0871(5) 0.2745(5) 0.031(3) Uani 0.419(7) 1 d PD A 2
H97A H 0.3986 1.0746 0.2540 0.037 Uiso 0.419(7) 1 calc PR A 2
H97B H 0.5215 1.0578 0.2464 0.037 Uiso 0.419(7) 1 calc PR A 2
Si1 Si -0.13129(8) 1.18351(6) 0.35331(5) 0.0219(2) Uani 1 1 d . . .
Si2 Si -0.26974(9) 1.30677(7) 0.36692(6) 0.0358(3) Uani 1 1 d . . .
Si3 Si 0.01256(8) 1.20021(7) 0.38602(5) 0.0268(2) Uani 1 1 d . . .
Si4 Si -0.19374(9) 1.08942(7) 0.42039(5) 0.0328(3) Uani 1 1 d . . .
Si5 Si 0.10453(7) 0.80197(5) 0.15885(5) 0.0176(2) Uani 1 1 d . . .
Si6 Si 0.46159(7) 1.20287(6) 0.17461(5) 0.0198(2) Uani 1 1 d . A .
Si7 Si 0.38785(8) 1.13381(6) 0.11409(5) 0.0258(2) Uani 1 1 d . . .
Si8 Si 0.38507(8) 1.34167(6) 0.16513(5) 0.0230(2) Uani 1 1 d . . .
Si9 Si 0.64329(8) 1.16921(6) 0.12464(5) 0.0249(2) Uani 1 1 d . . .
Si10 Si 0.53061(8) 0.81440(5) 0.32465(5) 0.0198(2) Uani 1 1 d . A .
N1 N 0.1652(2) 0.65340(18) 0.12706(14) 0.0205(6) Uani 1 1 d . . .
N2 N 0.5973(2) 0.65165(17) 0.33313(14) 0.0194(6) Uani 1 1 d . . .
O1 O 0.05807(18) 0.89775(14) 0.18342(12) 0.0219(5) Uani 1 1 d . . .
O2 O 0.00714(19) 0.77792(14) 0.20724(14) 0.0284(6) Uani 1 1 d . . .
O3 O 0.1077(2) 0.80749(14) 0.07727(12) 0.0262(6) Uani 1 1 d . . .
O4 O 0.22098(19) 0.77681(14) 0.17506(13) 0.0244(5) Uani 1 1 d . . .
O5 O 0.4890(3) 0.91083(16) 0.31626(14) 0.0538(10) Uani 1 1 d . . .
O6 O 0.51994(18) 0.80299(14) 0.40656(12) 0.0217(5) Uani 1 1 d . . .
O7 O 0.65360(18) 0.78805(14) 0.28152(12) 0.0219(5) Uani 1 1 d . . .
O8 O 0.44944(19) 0.78766(15) 0.29206(12) 0.0260(6) Uani 1 1 d . . .
C1 C -0.2406(4) 1.3706(3) 0.2927(3) 0.0489(12) Uani 1 1 d . . .
H1A H -0.3018 1.4191 0.2950 0.073 Uiso 1 1 calc R . .
H1B H -0.2254 1.3400 0.2497 0.073 Uiso 1 1 calc R . .
H1C H -0.1793 1.3860 0.2947 0.073 Uiso 1 1 calc R . .
C2 C -0.2880(4) 1.3646(3) 0.4482(3) 0.0604(15) Uani 1 1 d . . .
H2A H -0.2286 1.3846 0.4442 0.091 Uiso 1 1 calc R . .
H2B H -0.2911 1.3290 0.4870 0.091 Uiso 1 1 calc R . .
H2C H -0.3539 1.4101 0.4558 0.091 Uiso 1 1 calc R . .
C3 C -0.3984(3) 1.2906(3) 0.3677(3) 0.0527(13) Uani 1 1 d . . .
H3A H -0.4533 1.3428 0.3684 0.079 Uiso 1 1 calc R . .
H3B H -0.4190 1.2617 0.4086 0.079 Uiso 1 1 calc R . .
H3C H -0.3898 1.2588 0.3266 0.079 Uiso 1 1 calc R . .
C4 C 0.1312(3) 1.1064(3) 0.3726(2) 0.0403(10) Uani 1 1 d . . .
H4A H 0.1861 1.1162 0.3905 0.060 Uiso 1 1 calc R . .
H4B H 0.1582 1.0919 0.3235 0.060 Uiso 1 1 calc R . .
H4C H 0.1110 1.0623 0.3968 0.060 Uiso 1 1 calc R . .
C5 C 0.0528(4) 1.2802(3) 0.3325(3) 0.0500(12) Uani 1 1 d . . .
H5A H -0.0028 1.3324 0.3450 0.075 Uiso 1 1 calc R . .
H5B H 0.0636 1.2669 0.2839 0.075 Uiso 1 1 calc R . .
H5C H 0.1186 1.2830 0.3408 0.075 Uiso 1 1 calc R . .
C6 C -0.0211(4) 1.2304(3) 0.4791(2) 0.0462(12) Uani 1 1 d . . .
H6A H -0.0362 1.1867 0.5069 0.069 Uiso 1 1 calc R . .
H6B H -0.0834 1.2790 0.4891 0.069 Uiso 1 1 calc R . .
H6C H 0.0386 1.2415 0.4898 0.069 Uiso 1 1 calc R . .
C7 C -0.0842(4) 0.9979(3) 0.4321(2) 0.0466(12) Uani 1 1 d . . .
H7A H -0.1138 0.9594 0.4590 0.070 Uiso 1 1 calc R . .
H7B H -0.0394 1.0133 0.4563 0.070 Uiso 1 1 calc R . .
H7C H -0.0419 0.9730 0.3872 0.070 Uiso 1 1 calc R . .
C8 C -0.2811(4) 1.0565(3) 0.3786(3) 0.0540(13) Uani 1 1 d . . .
H8A H -0.3052 1.0159 0.4061 0.081 Uiso 1 1 calc R . .
H8B H -0.2416 1.0334 0.3326 0.081 Uiso 1 1 calc R . .
H8C H -0.3422 1.1030 0.3750 0.081 Uiso 1 1 calc R . .
C9 C -0.2703(4) 1.1380(4) 0.5067(2) 0.0636(16) Uani 1 1 d . . .
H9A H -0.3354 1.1798 0.5022 0.095 Uiso 1 1 calc R . .
H9B H -0.2277 1.1624 0.5255 0.095 Uiso 1 1 calc R . .
H9C H -0.2880 1.0973 0.5376 0.095 Uiso 1 1 calc R . .
C10 C 0.0233(3) 1.0389(2) 0.16757(17) 0.0209(7) Uani 1 1 d . . .
H10A H -0.0388 1.0408 0.1505 0.025 Uiso 1 1 calc R . .
H10B H 0.0540 1.0785 0.1425 0.025 Uiso 1 1 calc R . .
C11 C -0.0902(3) 1.1491(2) 0.25888(17) 0.0228(7) Uani 1 1 d . . .
H11A H -0.1544 1.1528 0.2435 0.027 Uiso 1 1 calc R . .
H11B H -0.0574 1.1865 0.2318 0.027 Uiso 1 1 calc R . .
C12 C 0.1041(3) 0.9557(2) 0.15196(18) 0.0225(7) Uani 1 1 d . . .
H12A H 0.1281 0.9447 0.1018 0.027 Uiso 1 1 calc R . .
H12B H 0.1661 0.9525 0.1696 0.027 Uiso 1 1 calc R . .
C13 C -0.0129(3) 1.0630(2) 0.24339(17) 0.0218(7) Uani 1 1 d . . .
H13A H 0.0497 1.0581 0.2611 0.026 Uiso 1 1 calc R . .
H13B H -0.0471 1.0250 0.2681 0.026 Uiso 1 1 calc R . .
C14 C -0.0109(3) 0.7168(2) 0.24799(19) 0.0214(7) Uani 1 1 d . . .
C15 C -0.0678(3) 0.7367(2) 0.31553(19) 0.0254(8) Uani 1 1 d . . .
C16 C -0.0855(3) 0.6750(2) 0.35682(19) 0.0264(8) Uani 1 1 d . . .
H16 H -0.1243 0.6878 0.4031 0.032 Uiso 1 1 calc R . .
C17 C -0.0484(3) 0.5950(2) 0.33270(19) 0.0237(8) Uani 1 1 d . . .
C18 C 0.0039(3) 0.5780(2) 0.26432(19) 0.0230(7) Uani 1 1 d . . .
H18 H 0.0277 0.5241 0.2465 0.028 Uiso 1 1 calc R . .
C19 C 0.0224(3) 0.6388(2) 0.22091(18) 0.0201(7) Uani 1 1 d . . .
C20 C 0.0748(3) 0.6230(2) 0.14627(18) 0.0220(7) Uani 1 1 d . . .
H20A H 0.0996 0.5644 0.1354 0.026 Uiso 1 1 calc R . .
H20B H 0.0230 0.6496 0.1191 0.026 Uiso 1 1 calc R . .
C21 C -0.1101(3) 0.8230(2) 0.3420(2) 0.0393(10) Uani 1 1 d . . .
H21A H -0.0537 0.8471 0.3301 0.059 Uiso 1 1 calc R . .
H21B H -0.1365 0.8251 0.3920 0.059 Uiso 1 1 calc R . .
H21C H -0.1678 0.8531 0.3212 0.059 Uiso 1 1 calc R . .
C22 C -0.0631(3) 0.5284(2) 0.3795(2) 0.0353(9) Uani 1 1 d . . .
H22A H -0.0994 0.4983 0.3605 0.053 Uiso 1 1 calc R . .
H22B H -0.1055 0.5515 0.4249 0.053 Uiso 1 1 calc R . .
H22C H 0.0059 0.4920 0.3834 0.053 Uiso 1 1 calc R . .
C23 C 0.3207(3) 0.7228(2) 0.15315(17) 0.0197(7) Uani 1 1 d . . .
C24 C 0.3372(3) 0.6401(2) 0.14869(16) 0.0195(7) Uani 1 1 d . . .
C25 C 0.5255(3) 0.6129(2) 0.11255(17) 0.0237(7) Uani 1 1 d . . .
C26 C 0.4070(3) 0.7511(2) 0.13833(17) 0.0218(7) Uani 1 1 d . . .
C27 C 0.5072(3) 0.6955(2) 0.11860(17) 0.0236(7) Uani 1 1 d . . .
H27 H 0.5661 0.7143 0.1088 0.028 Uiso 1 1 calc R . .
C28 C 0.4386(3) 0.5872(2) 0.12805(17) 0.0213(7) Uani 1 1 d . . .
H28 H 0.4490 0.5312 0.1244 0.026 Uiso 1 1 calc R . .
C29 C 0.3917(3) 0.8394(2) 0.14335(19) 0.0265(8) Uani 1 1 d . . .
H29A H 0.4602 0.8479 0.1283 0.040 Uiso 1 1 calc R . .
H29B H 0.3593 0.8594 0.1910 0.040 Uiso 1 1 calc R . .
H29C H 0.3456 0.8685 0.1141 0.040 Uiso 1 1 calc R . .
C30 C 0.2440(3) 0.6111(2) 0.16538(18) 0.0224(7) Uani 1 1 d . . .
H30A H 0.2679 0.5526 0.1542 0.027 Uiso 1 1 calc R . .
H30B H 0.2110 0.6197 0.2152 0.027 Uiso 1 1 calc R . .
C31 C 0.6349(3) 0.5531(2) 0.0903(2) 0.0321(9) Uani 1 1 d . . .
H31A H 0.6650 0.5382 0.1302 0.048 Uiso 1 1 calc R . .
H31B H 0.6795 0.5772 0.0566 0.048 Uiso 1 1 calc R . .
H31C H 0.6315 0.5049 0.0695 0.048 Uiso 1 1 calc R . .
C32 C 0.0816(3) 0.7692(2) 0.02993(17) 0.0203(7) Uani 1 1 d . . .
C33 C 0.1113(3) 0.6523(2) -0.03913(18) 0.0229(7) Uani 1 1 d . . .
H33 H 0.1480 0.5970 -0.0516 0.027 Uiso 1 1 calc R . .
C34 C -0.0173(3) 0.7761(2) -0.05359(19) 0.0265(8) Uani 1 1 d . . .
H34 H -0.0703 0.8061 -0.0758 0.032 Uiso 1 1 calc R . .
C35 C 0.0039(3) 0.8148(2) -0.00231(18) 0.0237(7) Uani 1 1 d . . .
C36 C -0.0521(3) 0.9020(2) 0.0180(2) 0.0347(9) Uani 1 1 d . . .
H36A H -0.1097 0.9231 -0.0051 0.052 Uiso 1 1 calc R . .
H36B H -0.0024 0.9321 0.0046 0.052 Uiso 1 1 calc R . .
H36C H -0.0810 0.9079 0.0677 0.052 Uiso 1 1 calc R . .
C37 C 0.0353(3) 0.6962(2) -0.07330(18) 0.0261(8) Uani 1 1 d . . .
C38 C 0.1341(3) 0.6880(2) 0.01286(17) 0.0204(7) Uani 1 1 d . . .
C39 C 0.2121(3) 0.6410(2) 0.05240(18) 0.0240(7) Uani 1 1 d . . .
H39A H 0.2344 0.5830 0.0395 0.029 Uiso 1 1 calc R . .
H39B H 0.2754 0.6582 0.0405 0.029 Uiso 1 1 calc R . .
C40 C 0.0108(4) 0.6561(3) -0.1291(2) 0.0385(10) Uani 1 1 d . . .
H40A H -0.0419 0.6303 -0.1086 0.058 Uiso 1 1 calc R . .
H40B H 0.0754 0.6153 -0.1543 0.058 Uiso 1 1 calc R . .
H40C H -0.0169 0.6966 -0.1607 0.058 Uiso 1 1 calc R . .
C41 C 0.4712(4) 1.0258(2) 0.0942(2) 0.0378(10) Uani 1 1 d . . .
H41A H 0.4402 1.0005 0.0663 0.057 Uiso 1 1 calc R . .
H41B H 0.4746 0.9976 0.1370 0.057 Uiso 1 1 calc R . .
H41C H 0.5426 1.0229 0.0687 0.057 Uiso 1 1 calc R . .
C42 C 0.2547(4) 1.1347(3) 0.1653(3) 0.0496(12) Uani 1 1 d . . .
H42A H 0.2076 1.1904 0.1748 0.074 Uiso 1 1 calc R . .
H42B H 0.2615 1.1084 0.2086 0.074 Uiso 1 1 calc R . .
H42C H 0.2255 1.1056 0.1393 0.074 Uiso 1 1 calc R . .
C43 C 0.3708(4) 1.1833(3) 0.0312(2) 0.0414(11) Uani 1 1 d . . .
H43A H 0.4387 1.1866 0.0045 0.062 Uiso 1 1 calc R . .
H43B H 0.3195 1.2376 0.0410 0.062 Uiso 1 1 calc R . .
H43C H 0.3452 1.1515 0.0050 0.062 Uiso 1 1 calc R . .
C44 C 0.2378(3) 1.3699(3) 0.1827(3) 0.0451(11) Uani 1 1 d . . .
H44A H 0.2066 1.4285 0.1822 0.068 Uiso 1 1 calc R . .
H44B H 0.2106 1.3512 0.2277 0.068 Uiso 1 1 calc R . .
H44C H 0.2192 1.3446 0.1473 0.068 Uiso 1 1 calc R . .
C45 C 0.4161(4) 1.3979(2) 0.2301(2) 0.0345(9) Uani 1 1 d . . .
H45A H 0.4924 1.3873 0.2200 0.052 Uiso 1 1 calc R . .
H45B H 0.3919 1.3799 0.2761 0.052 Uiso 1 1 calc R . .
H45C H 0.3800 1.4558 0.2281 0.052 Uiso 1 1 calc R . .
C46 C 0.4342(4) 1.3738(2) 0.07698(19) 0.0332(9) Uani 1 1 d . . .
H46A H 0.4298 1.3378 0.0428 0.050 Uiso 1 1 calc R . .
H46B H 0.5078 1.3714 0.0706 0.050 Uiso 1 1 calc R . .
H46C H 0.3908 1.4291 0.0714 0.050 Uiso 1 1 calc R . .
C47 C 0.6653(4) 1.1627(3) 0.0290(2) 0.0451(11) Uani 1 1 d . . .
H47A H 0.7401 1.1529 0.0074 0.068 Uiso 1 1 calc R . .
H47B H 0.6229 1.2134 0.0135 0.068 Uiso 1 1 calc R . .
H47C H 0.6442 1.1184 0.0162 0.068 Uiso 1 1 calc R . .
C48 C 0.6974(3) 1.2471(2) 0.1468(2) 0.0323(9) Uani 1 1 d . . .
H48A H 0.6809 1.2548 0.1968 0.048 Uiso 1 1 calc R . .
H48B H 0.6654 1.2981 0.1268 0.048 Uiso 1 1 calc R . .
H48C H 0.7740 1.2292 0.1285 0.048 Uiso 1 1 calc R . .
C49 C 0.7187(3) 1.0695(2) 0.1530(3) 0.0418(11) Uani 1 1 d . . .
H49A H 0.7922 1.0533 0.1262 0.063 Uiso 1 1 calc R . .
H49B H 0.6870 1.0291 0.1458 0.063 Uiso 1 1 calc R . .
H49C H 0.7165 1.0738 0.2017 0.063 Uiso 1 1 calc R . .
C50 C 0.4316(3) 1.1827(3) 0.2699(2) 0.0458(12) Uani 1 1 d D . .
H50A H 0.4294 1.2321 0.2929 0.055 Uiso 1 1 calc R A 1
H50B H 0.3579 1.1823 0.2813 0.055 Uiso 1 1 calc R A 1
C54 C 0.6089(3) 0.6759(2) 0.44896(16) 0.0194(7) Uani 1 1 d . . .
C55 C 0.5862(3) 0.7592(2) 0.44551(17) 0.0200(7) Uani 1 1 d . A .
C56 C 0.6715(3) 0.6349(2) 0.49233(18) 0.0233(7) Uani 1 1 d . A .
H56 H 0.6866 0.5783 0.4953 0.028 Uiso 1 1 calc R . .
C57 C 0.6270(3) 0.8003(2) 0.48381(18) 0.0253(8) Uani 1 1 d . . .
C58 C 0.6895(3) 0.7567(2) 0.52574(19) 0.0303(8) Uani 1 1 d . A .
H58 H 0.7176 0.7843 0.5517 0.036 Uiso 1 1 calc R . .
C59 C 0.6024(4) 0.8900(2) 0.4782(2) 0.0396(10) Uani 1 1 d . A .
H59A H 0.6394 0.9091 0.5062 0.059 Uiso 1 1 calc R . .
H59B H 0.5261 0.9168 0.4946 0.059 Uiso 1 1 calc R . .
H59C H 0.6255 0.9025 0.4302 0.059 Uiso 1 1 calc R . .
C60 C 0.7128(3) 0.6740(2) 0.53144(18) 0.0281(8) Uani 1 1 d . . .
C61 C 0.7825(4) 0.6280(3) 0.5770(2) 0.0404(10) Uani 1 1 d . A .
H61A H 0.8540 0.6305 0.5592 0.061 Uiso 1 1 calc R . .
H61B H 0.7848 0.5717 0.5776 0.061 Uiso 1 1 calc R . .
H61C H 0.7540 0.6520 0.6236 0.061 Uiso 1 1 calc R . .
C63 C 0.5675(3) 0.6329(2) 0.40547(17) 0.0209(7) Uani 1 1 d . A .
H63A H 0.5963 0.5741 0.4105 0.025 Uiso 1 1 calc R . .
H63B H 0.4896 0.6493 0.4212 0.025 Uiso 1 1 calc R . .
C64 C 0.7426(3) 0.6530(2) 0.23582(17) 0.0195(7) Uani 1 1 d . . .
C65 C 0.8042(3) 0.6020(2) 0.17916(18) 0.0217(7) Uani 1 1 d . A .
H65 H 0.8258 0.5455 0.1846 0.026 Uiso 1 1 calc R . .
C66 C 0.8031(3) 0.7139(2) 0.10848(18) 0.0248(8) Uani 1 1 d . A .
H66 H 0.8242 0.7347 0.0650 0.030 Uiso 1 1 calc R . .
C67 C 0.7415(3) 0.7677(2) 0.16332(18) 0.0223(7) Uani 1 1 d . . .
C68 C 0.7110(2) 0.7358(2) 0.22632(17) 0.0178(7) Uani 1 1 d . A .
C69 C 0.7118(3) 0.6220(2) 0.30551(17) 0.0191(7) Uani 1 1 d . A .
H69A H 0.7368 0.5625 0.3027 0.023 Uiso 1 1 calc R . .
H69B H 0.7464 0.6394 0.3369 0.023 Uiso 1 1 calc R . .
C70 C 0.7094(3) 0.8574(2) 0.1564(2) 0.0353(9) Uani 1 1 d . A .
H70A H 0.6331 0.8812 0.1750 0.053 Uiso 1 1 calc R . .
H70B H 0.7276 0.8696 0.1079 0.053 Uiso 1 1 calc R . .
H70C H 0.7466 0.8799 0.1819 0.053 Uiso 1 1 calc R . .
C71 C 0.8348(3) 0.6311(2) 0.11532(18) 0.0238(8) Uani 1 1 d . . .
C72 C 0.9013(3) 0.5744(2) 0.05479(19) 0.0311(9) Uani 1 1 d . A .
H72A H 0.9485 0.5264 0.0707 0.047 Uiso 1 1 calc R . .
H72B H 0.9432 0.6015 0.0223 0.047 Uiso 1 1 calc R . .
H72C H 0.8552 0.5585 0.0321 0.047 Uiso 1 1 calc R . .
C73 C 0.2750(3) 0.7796(2) 0.32840(18) 0.0258(8) Uani 1 1 d . . .
C74 C 0.2109(3) 0.7311(2) 0.34806(18) 0.0278(8) Uani 1 1 d . A .
H74 H 0.1365 0.7561 0.3596 0.033 Uiso 1 1 calc R . .
C75 C 0.3605(3) 0.6130(2) 0.33339(18) 0.0254(8) Uani 1 1 d . A .
H75 H 0.3898 0.5562 0.3351 0.030 Uiso 1 1 calc R . .
C76 C 0.2514(3) 0.6488(2) 0.35140(19) 0.0279(8) Uani 1 1 d . . .
C77 C 0.2255(3) 0.8695(2) 0.3241(2) 0.0305(9) Uani 1 1 d . A .
H77A H 0.2797 0.8954 0.3192 0.046 Uiso 1 1 calc R . .
H77B H 0.1702 0.8907 0.3660 0.046 Uiso 1 1 calc R . .
H77C H 0.1946 0.8806 0.2843 0.046 Uiso 1 1 calc R . .
C78 C 0.1812(3) 0.5978(3) 0.3758(2) 0.0381(10) Uani 1 1 d . A .
H78A H 0.1930 0.5745 0.4193 0.057 Uiso 1 1 calc R . .
H78B H 0.1980 0.5545 0.3415 0.057 Uiso 1 1 calc R . .
H78C H 0.1072 0.6314 0.3822 0.057 Uiso 1 1 calc R . .
C79 C 0.3836(3) 0.7416(2) 0.31267(17) 0.0216(7) Uani 1 1 d . A .
C80 C 0.4271(3) 0.6578(2) 0.31307(17) 0.0222(7) Uani 1 1 d . . .
C81 C 0.5442(3) 0.6194(2) 0.29177(18) 0.0205(7) Uani 1 1 d . A .
H81A H 0.5623 0.5605 0.2969 0.025 Uiso 1 1 calc R . .
H81B H 0.5697 0.6291 0.2428 0.025 Uiso 1 1 calc R . .

loop_
_atom_site_aniso_label
_atom_site_aniso_U_11
_atom_site_aniso_U_22
_atom_site_aniso_U_33
_atom_site_aniso_U_23
_atom_site_aniso_U_13
_atom_site_aniso_U_12
C51 0.027(3) 0.026(3) 0.025(3) 0.002(3) -0.010(3) -0.011(3)
C52 0.022(3) 0.024(3) 0.036(4) 0.003(3) -0.007(3) -0.003(3)
C53 0.022(3) 0.025(4) 0.034(5) -0.015(3) -0.009(3) -0.004(3)
C98 0.021(4) 0.006(3) 0.016(4) -0.003(3) -0.006(3) -0.004(3)
C99 0.017(4) 0.022(4) 0.017(4) 0.006(3) -0.003(3) -0.009(3)
C97 0.038(6) 0.017(5) 0.030(6) 0.013(5) -0.005(4) -0.003(5)
Si1 0.0199(5) 0.0213(5) 0.0228(5) -0.0044(4) -0.0018(4) -0.0063(4)
Si2 0.0295(6) 0.0300(6) 0.0393(6) -0.0131(5) -0.0078(5) 0.0030(5)
Si3 0.0246(5) 0.0319(6) 0.0255(5) -0.0050(4) -0.0036(4) -0.0125(4)
Si4 0.0352(6) 0.0491(7) 0.0232(5) 0.0063(5) -0.0069(5) -0.0268(6)
Si5 0.0171(4) 0.0154(4) 0.0200(5) 0.0002(4) -0.0029(4) -0.0062(4)
Si6 0.0192(5) 0.0198(5) 0.0218(5) 0.0073(4) -0.0066(4) -0.0077(4)
Si7 0.0279(5) 0.0251(5) 0.0303(5) 0.0073(4) -0.0122(4) -0.0135(4)
Si8 0.0269(5) 0.0192(5) 0.0232(5) 0.0048(4) -0.0075(4) -0.0073(4)
Si9 0.0209(5) 0.0291(5) 0.0252(5) 0.0011(4) -0.0034(4) -0.0105(4)
Si10 0.0209(5) 0.0161(4) 0.0175(5) 0.0025(4) -0.0025(4) -0.0012(4)
N1 0.0154(14) 0.0273(15) 0.0197(14) 0.0022(12) -0.0049(11) -0.0078(12)
N2 0.0168(14) 0.0248(15) 0.0172(14) 0.0029(11) -0.0039(11) -0.0080(12)
O1 0.0219(12) 0.0180(12) 0.0231(12) -0.0007(10) 0.0001(10) -0.0068(10)
O2 0.0203(13) 0.0176(12) 0.0414(16) 0.0055(11) 0.0017(11) -0.0054(10)
O3 0.0398(15) 0.0218(13) 0.0230(13) 0.0033(10) -0.0112(11) -0.0156(12)
O4 0.0219(13) 0.0213(12) 0.0287(13) -0.0073(10) -0.0084(11) -0.0027(10)
O5 0.092(3) 0.0170(14) 0.0244(15) 0.0055(12) 0.0026(16) 0.0066(16)
O6 0.0219(12) 0.0201(12) 0.0176(12) 0.0004(9) -0.0042(10) -0.0001(10)
O7 0.0217(12) 0.0199(12) 0.0236(12) -0.0006(10) -0.0034(10) -0.0077(10)
O8 0.0223(13) 0.0321(14) 0.0227(13) 0.0107(11) -0.0073(10) -0.0076(11)
C1 0.052(3) 0.026(2) 0.065(3) -0.002(2) -0.020(3) -0.004(2)
C2 0.059(3) 0.051(3) 0.055(3) -0.031(3) -0.017(3) 0.009(3)
C3 0.025(2) 0.071(4) 0.049(3) -0.009(3) -0.006(2) 0.001(2)
C4 0.025(2) 0.048(3) 0.045(3) -0.008(2) -0.0077(19) -0.0081(19)
C5 0.056(3) 0.052(3) 0.058(3) 0.008(2) -0.014(2) -0.039(3)
C6 0.040(3) 0.064(3) 0.034(2) -0.014(2) -0.012(2) -0.012(2)
C7 0.067(3) 0.046(3) 0.043(3) 0.020(2) -0.029(2) -0.032(2)
C8 0.060(3) 0.067(3) 0.061(3) 0.020(3) -0.030(3) -0.046(3)
C9 0.055(3) 0.097(5) 0.035(3) -0.006(3) 0.010(2) -0.033(3)
C10 0.0249(18) 0.0189(17) 0.0197(17) 0.0020(13) -0.0046(14) -0.0088(14)
C11 0.0276(19) 0.0209(17) 0.0172(16) -0.0008(13) -0.0031(14) -0.0058(15)
C12 0.0245(18) 0.0201(17) 0.0209(17) 0.0002(14) 0.0010(14) -0.0092(15)
C13 0.0265(18) 0.0198(17) 0.0184(17) 0.0000(13) -0.0046(14) -0.0070(15)
C14 0.0136(16) 0.0206(17) 0.0324(19) 0.0068(14) -0.0065(14) -0.0088(14)
C15 0.0176(17) 0.0267(19) 0.032(2) -0.0022(15) -0.0054(15) -0.0080(15)
C16 0.0197(18) 0.034(2) 0.0234(18) 0.0029(15) -0.0027(15) -0.0079(16)
C17 0.0148(16) 0.0272(19) 0.0311(19) 0.0090(15) -0.0086(14) -0.0085(15)
C18 0.0174(17) 0.0203(17) 0.033(2) 0.0016(15) -0.0069(15) -0.0076(14)
C19 0.0121(15) 0.0222(17) 0.0275(18) 0.0018(14) -0.0062(14) -0.0065(13)
C20 0.0169(17) 0.0267(18) 0.0250(18) 0.0018(14) -0.0057(14) -0.0102(15)
C21 0.035(2) 0.029(2) 0.046(3) -0.0113(19) 0.0052(19) -0.0094(18)
C22 0.025(2) 0.037(2) 0.040(2) 0.0158(18) -0.0061(17) -0.0076(17)
C23 0.0209(17) 0.0218(17) 0.0164(16) -0.0003(13) -0.0049(13) -0.0066(14)
C24 0.0210(17) 0.0247(17) 0.0146(16) 0.0025(13) -0.0056(13) -0.0091(14)
C25 0.0214(18) 0.035(2) 0.0164(16) -0.0019(15) -0.0061(14) -0.0095(16)
C26 0.0275(19) 0.0264(18) 0.0172(16) 0.0038(14) -0.0086(14) -0.0144(15)
C27 0.0227(18) 0.036(2) 0.0190(17) 0.0022(15) -0.0084(14) -0.0155(16)
C28 0.0216(17) 0.0230(17) 0.0210(17) 0.0011(14) -0.0090(14) -0.0066(14)
C29 0.032(2) 0.0266(19) 0.0284(19) 0.0046(15) -0.0117(16) -0.0169(16)
C30 0.0191(17) 0.0248(18) 0.0246(18) 0.0024(14) -0.0069(14) -0.0079(15)
C31 0.0181(18) 0.041(2) 0.037(2) -0.0073(18) -0.0073(16) -0.0078(17)
C32 0.0236(18) 0.0230(17) 0.0180(16) 0.0007(13) -0.0025(14) -0.0142(15)
C33 0.0237(18) 0.0211(17) 0.0243(18) 0.0001(14) -0.0049(15) -0.0084(15)
C34 0.028(2) 0.030(2) 0.0270(19) 0.0122(16) -0.0132(16) -0.0133(16)
C35 0.0255(19) 0.0210(17) 0.0232(18) 0.0067(14) -0.0031(15) -0.0083(15)
C36 0.044(2) 0.025(2) 0.030(2) 0.0049(16) -0.0088(18) -0.0053(18)
C37 0.033(2) 0.032(2) 0.0198(18) 0.0048(15) -0.0074(15) -0.0188(17)
C38 0.0177(16) 0.0249(18) 0.0204(17) 0.0014(14) -0.0024(13) -0.0110(14)
C39 0.0184(17) 0.0267(19) 0.0247(18) -0.0007(15) -0.0035(14) -0.0056(15)
C40 0.058(3) 0.041(2) 0.033(2) 0.0078(18) -0.024(2) -0.028(2)
C41 0.058(3) 0.027(2) 0.034(2) -0.0017(17) -0.019(2) -0.016(2)
C42 0.036(2) 0.063(3) 0.064(3) 0.010(3) -0.017(2) -0.032(2)
C43 0.060(3) 0.039(2) 0.040(2) 0.015(2) -0.029(2) -0.025(2)
C44 0.031(2) 0.029(2) 0.070(3) 0.009(2) -0.009(2) -0.0052(18)
C45 0.048(3) 0.026(2) 0.027(2) -0.0011(16) -0.0091(18) -0.0085(19)
C46 0.053(3) 0.027(2) 0.0243(19) 0.0069(16) -0.0131(18) -0.0171(19)
C47 0.038(2) 0.069(3) 0.033(2) -0.003(2) -0.0005(19) -0.029(2)
C48 0.027(2) 0.035(2) 0.039(2) 0.0036(18) -0.0097(17) -0.0152(17)
C49 0.024(2) 0.026(2) 0.067(3) -0.001(2) -0.011(2) 0.0021(17)
C50 0.037(2) 0.081(3) 0.032(2) 0.035(2) -0.0171(19) -0.034(2)
C54 0.0180(16) 0.0225(17) 0.0141(15) 0.0018(13) 0.0001(13) -0.0051(14)
C55 0.0192(17) 0.0197(17) 0.0154(16) 0.0018(13) -0.0009(13) -0.0015(14)
C56 0.0274(19) 0.0197(17) 0.0215(17) 0.0049(14) -0.0067(15) -0.0059(15)
C57 0.035(2) 0.0215(18) 0.0182(17) -0.0020(14) -0.0045(15) -0.0083(16)
C58 0.040(2) 0.030(2) 0.0242(19) -0.0025(16) -0.0124(17) -0.0123(18)
C59 0.063(3) 0.024(2) 0.038(2) -0.0013(17) -0.024(2) -0.015(2)
C60 0.033(2) 0.031(2) 0.0207(18) 0.0038(15) -0.0122(16) -0.0083(17)
C61 0.055(3) 0.036(2) 0.036(2) 0.0062(19) -0.030(2) -0.010(2)
C63 0.0220(17) 0.0189(17) 0.0234(18) 0.0038(14) -0.0070(14) -0.0079(14)
C64 0.0153(16) 0.0226(17) 0.0220(17) 0.0027(14) -0.0064(13) -0.0069(14)
C65 0.0143(16) 0.0217(17) 0.0294(19) -0.0049(14) -0.0044(14) -0.0061(14)
C66 0.0221(18) 0.035(2) 0.0214(18) 0.0013(15) -0.0039(14) -0.0157(16)
C67 0.0191(17) 0.0244(18) 0.0256(18) 0.0034(14) -0.0062(14) -0.0099(15)
C68 0.0109(15) 0.0200(16) 0.0224(17) -0.0014(13) -0.0028(13) -0.0053(13)
C69 0.0161(16) 0.0158(16) 0.0251(18) 0.0007(13) -0.0052(14) -0.0047(13)
C70 0.041(2) 0.034(2) 0.030(2) 0.0080(17) -0.0040(18) -0.0151(19)
C71 0.0146(16) 0.033(2) 0.0263(18) -0.0047(15) -0.0026(14) -0.0125(15)
C72 0.0252(19) 0.041(2) 0.027(2) -0.0096(17) 0.0043(16) -0.0171(18)
C73 0.0219(18) 0.034(2) 0.0180(17) -0.0018(15) -0.0076(14) -0.0027(16)
C74 0.0134(16) 0.047(2) 0.0212(18) -0.0045(16) -0.0048(14) -0.0065(16)
C75 0.0222(18) 0.033(2) 0.0233(18) -0.0016(15) -0.0110(15) -0.0074(16)
C76 0.0236(19) 0.042(2) 0.0225(18) -0.0022(16) -0.0086(15) -0.0140(17)
C77 0.0188(18) 0.036(2) 0.030(2) -0.0010(17) -0.0067(15) 0.0000(16)
C78 0.026(2) 0.047(3) 0.046(3) -0.001(2) -0.0105(19) -0.0174(19)
C79 0.0186(17) 0.0311(19) 0.0149(16) 0.0017(14) -0.0074(13) -0.0055(15)
C80 0.0185(17) 0.0301(19) 0.0179(17) -0.0032(14) -0.0083(14) -0.0046(15)
C81 0.0190(17) 0.0214(17) 0.0221(17) -0.0025(14) -0.0063(14) -0.0065(14)

loop_
_atom_type_symbol
_atom_type_description
_atom_type_scat_dispersion_real
_atom_type_scat_dispersion_imag
_atom_type_scat_source
C C 0.0033 0.0016 'International Tables Vol C Tables 4.2.6.8 and 6.1.1.4'
H H 0.0000 0.0000 'International Tables Vol C Tables 4.2.6.8 and 6.1.1.4'
O O 0.0106 0.0060 'International Tables Vol C Tables 4.2.6.8 and 6.1.1.4'
Si Si 0.0817 0.0704 'International Tables Vol C Tables 4.2.6.8 and 6.1.1.4'
N N 0.0061 0.0033 'International Tables Vol C Tables 4.2.6.8 and 6.1.1.4'

loop_
_geom_angle_atom_site_label_1
_geom_angle_atom_site_label_2
_geom_angle_atom_site_label_3
_geom_angle
C50 C51 C53 104.9(5)
O5 C52 C53 115.4(6)
C51 C53 C52 111.1(5)
C99 C98 C97 118.4(6)
O5 C99 C98 118.2(6)
C98 C97 C50 115.4(6)
C11 Si1 Si4 109.67(12)
C11 Si1 Si3 109.68(12)
Si4 Si1 Si3 111.15(6)
C11 Si1 Si2 108.12(12)
Si4 Si1 Si2 108.26(6)
Si3 Si1 Si2 109.90(6)
C1 Si2 C2 108.1(3)
C1 Si2 C3 107.8(2)
C2 Si2 C3 108.2(2)
C1 Si2 Si1 109.03(16)
C2 Si2 Si1 112.63(17)
C3 Si2 Si1 110.92(17)
C6 Si3 C5 109.6(2)
C6 Si3 C4 106.0(2)
C5 Si3 C4 107.6(2)
C6 Si3 Si1 111.83(15)
C5 Si3 Si1 108.05(16)
C4 Si3 Si1 113.62(14)
C7 Si4 C8 107.9(2)
C7 Si4 C9 108.7(3)
C8 Si4 C9 109.7(3)
C7 Si4 Si1 112.16(16)
C8 Si4 Si1 109.81(16)
C9 Si4 Si1 108.5(2)
O2 Si5 O3 116.11(14)
O2 Si5 O4 122.81(14)
O3 Si5 O4 113.69(14)
O2 Si5 O1 95.83(13)
O3 Si5 O1 101.29(13)
O4 Si5 O1 100.38(13)
C50 Si6 Si8 106.60(16)
C50 Si6 Si9 112.73(14)
Si8 Si6 Si9 107.58(5)
C50 Si6 Si7 111.39(15)
Si8 Si6 Si7 109.06(5)
Si9 Si6 Si7 109.31(6)
C41 Si7 C42 107.1(2)
C41 Si7 C43 108.4(2)
C42 Si7 C43 107.7(2)
C41 Si7 Si6 112.28(14)
C42 Si7 Si6 110.76(17)
C43 Si7 Si6 110.47(14)
C46 Si8 C44 108.0(2)
C46 Si8 C45 109.66(18)
C44 Si8 C45 107.8(2)
C46 Si8 Si6 111.17(14)
C44 Si8 Si6 110.52(14)
C45 Si8 Si6 109.65(13)
C49 Si9 C48 108.5(2)
C49 Si9 C47 108.3(2)
C48 Si9 C47 108.4(2)
C49 Si9 Si6 111.33(15)
C48 Si9 Si6 111.51(14)
C47 Si9 Si6 108.72(15)
O5 Si10 O8 100.51(18)
O5 Si10 O6 105.02(14)
O8 Si10 O6 116.48(13)
O5 Si10 O7 103.05(16)
O8 Si10 O7 117.31(13)
O6 Si10 O7 111.86(13)
C30 N1 C20 109.2(3)
C30 N1 C39 110.5(3)
C20 N1 C39 110.1(3)
C69 N2 C63 111.8(3)
C69 N2 C81 110.7(3)
C63 N2 C81 110.8(3)
C12 O1 Si5 123.3(2)
C14 O2 Si5 139.9(2)
C32 O3 Si5 137.3(2)
C23 O4 Si5 140.5(2)
C52 O5 C99 55.5(4)
C52 O5 Si10 140.3(4)
C99 O5 Si10 134.0(4)
C55 O6 Si10 134.5(2)
C68 O7 Si10 133.3(2)
C79 O8 Si10 135.7(2)
C12 C10 C13 113.4(3)
C13 C11 Si1 114.5(2)
O1 C12 C10 109.3(3)
C10 C13 C11 113.4(3)
O2 C14 C19 120.4(3)
O2 C14 C15 117.9(3)
C19 C14 C15 121.6(3)
C16 C15 C14 117.9(3)
C16 C15 C21 121.6(4)
C14 C15 C21 120.5(3)
C15 C16 C17 122.3(3)
C18 C17 C16 118.1(3)
C18 C17 C22 120.5(3)
C16 C17 C22 121.4(3)
C17 C18 C19 121.1(3)
C14 C19 C18 118.7(3)
C14 C19 C20 118.8(3)
C18 C19 C20 122.5(3)
N1 C20 C19 111.1(3)
O4 C23 C24 120.9(3)
O4 C23 C26 119.0(3)
C24 C23 C26 120.0(3)
C28 C24 C23 119.6(3)
C28 C24 C30 121.3(3)
C23 C24 C30 119.1(3)
C28 C25 C27 117.4(3)
C28 C25 C31 120.3(3)
C27 C25 C31 122.3(3)
C27 C26 C23 118.2(3)
C27 C26 C29 120.7(3)
C23 C26 C29 121.1(3)
C26 C27 C25 122.8(3)
C24 C28 C25 122.0(3)
N1 C30 C24 111.7(3)
O3 C32 C38 120.5(3)
O3 C32 C35 118.1(3)
C38 C32 C35 121.4(3)
C38 C33 C37 121.2(3)
C37 C34 C35 122.8(3)
C32 C35 C34 117.5(3)
C32 C35 C36 120.0(3)
C34 C35 C36 122.6(3)
C34 C37 C33 118.0(3)
C34 C37 C40 121.6(4)
C33 C37 C40 120.4(4)
C32 C38 C33 119.1(3)
C32 C38 C39 118.9(3)
C33 C38 C39 122.0(3)
N1 C39 C38 110.9(3)
C51 C50 C97 43.7(5)
C51 C50 Si6 130.2(4)
C97 C50 Si6 105.8(4)
C56 C54 C55 118.4(3)
C56 C54 C63 121.8(3)
C55 C54 C63 119.7(3)
O6 C55 C54 120.6(3)
O6 C55 C57 118.5(3)
C54 C55 C57 120.8(3)
C60 C56 C54 122.2(3)
C58 C57 C55 118.5(3)
C58 C57 C59 122.0(3)
C55 C57 C59 119.5(3)
C57 C58 C60 122.6(3)
C58 C60 C56 117.5(3)
C58 C60 C61 121.2(3)
C56 C60 C61 121.3(3)
N2 C63 C54 110.6(3)
C65 C64 C68 117.8(3)
C65 C64 C69 122.4(3)
C68 C64 C69 119.8(3)
C71 C65 C64 122.1(3)
C71 C66 C67 122.2(3)
C68 C67 C66 117.8(3)
C68 C67 C70 119.9(3)
C66 C67 C70 122.3(3)
O7 C68 C67 118.5(3)
O7 C68 C64 119.4(3)
C67 C68 C64 122.0(3)
N2 C69 C64 111.4(3)
C65 C71 C66 118.1(3)
C65 C71 C72 121.0(3)
C66 C71 C72 120.9(3)
C79 C73 C74 117.5(3)
C79 C73 C77 122.5(3)
C74 C73 C77 120.1(3)
C76 C74 C73 122.7(3)
C80 C75 C76 121.7(4)
C74 C76 C75 118.0(3)
C74 C76 C78 122.0(3)
C75 C76 C78 120.0(4)
O8 C79 C73 119.0(3)
O8 C79 C80 119.7(3)
C73 C79 C80 121.2(3)
C75 C80 C79 118.9(3)
C75 C80 C81 121.9(3)
C79 C80 C81 119.3(3)
N2 C81 C80 111.4(3)

loop_
_geom_bond_atom_site_label_1
_geom_bond_atom_site_label_2
_geom_bond_distance
C51 C50 1.423(6)
C51 C53 1.492(9)
C52 O5 1.234(7)
C52 C53 1.561(10)
C98 C99 1.518(7)
C98 C97 1.530(8)
C99 O5 1.350(8)
C97 C50 1.619(8)
Si1 C11 1.910(3)
Si1 Si4 2.3411(15)
Si1 Si3 2.3468(15)
Si1 Si2 2.3504(15)
Si2 C1 1.874(5)
Si2 C2 1.883(5)
Si2 C3 1.887(5)
Si3 C6 1.872(4)
Si3 C5 1.881(5)
Si3 C4 1.881(4)
Si4 C7 1.868(5)
Si4 C8 1.869(5)
Si4 C9 1.873(5)
Si5 O2 1.624(3)
Si5 O3 1.632(3)
Si5 O4 1.635(3)
Si5 O1 1.644(2)
Si6 C50 1.905(4)
Si6 Si8 2.3426(14)
Si6 Si9 2.3494(15)
Si6 Si7 2.3523(14)
Si7 C41 1.873(4)
Si7 C42 1.873(5)
Si7 C43 1.879(4)
Si8 C46 1.873(4)
Si8 C44 1.876(4)
Si8 C45 1.879(4)
Si9 C49 1.871(4)
Si9 C48 1.875(4)
Si9 C47 1.877(4)
Si10 O5 1.619(3)
Si10 O8 1.624(3)
Si10 O6 1.629(2)
Si10 O7 1.631(3)
N1 C30 1.473(4)
N1 C20 1.476(4)
N1 C39 1.479(4)
N2 C69 1.465(4)
N2 C63 1.468(4)
N2 C81 1.470(4)
O1 C12 1.420(4)
O2 C14 1.375(4)
O3 C32 1.368(4)
O4 C23 1.371(4)
O6 C55 1.373(4)
O7 C68 1.374(4)
O8 C79 1.387(4)
C10 C12 1.512(5)
C10 C13 1.518(5)
C11 C13 1.534(5)
C14 C19 1.385(5)
C14 C15 1.389(5)
C15 C16 1.388(5)
C15 C21 1.505(5)
C16 C17 1.394(5)
C17 C18 1.384(5)
C17 C22 1.507(5)
C18 C19 1.401(5)
C19 C20 1.494(5)
C23 C24 1.400(5)
C23 C26 1.401(5)
C24 C28 1.379(5)
C24 C30 1.495(5)
C25 C28 1.380(5)
C25 C27 1.395(5)
C25 C31 1.506(5)
C26 C27 1.383(5)
C26 C29 1.501(5)
C32 C38 1.388(5)
C32 C35 1.397(5)
C33 C38 1.392(5)
C33 C37 1.397(5)
C34 C37 1.378(5)
C34 C35 1.398(5)
C35 C36 1.497(5)
C37 C40 1.510(5)
C38 C39 1.503(5)
C54 C56 1.393(5)
C54 C55 1.398(5)
C54 C63 1.499(5)
C55 C57 1.400(5)
C56 C60 1.392(5)
C57 C58 1.384(5)
C57 C59 1.506(5)
C58 C60 1.389(5)
C60 C61 1.510(5)
C64 C65 1.394(5)
C64 C68 1.397(5)
C64 C69 1.497(5)
C65 C71 1.383(5)
C66 C71 1.389(5)
C66 C67 1.394(5)
C67 C68 1.390(5)
C67 C70 1.504(5)
C71 C72 1.510(5)
C73 C79 1.391(5)
C73 C74 1.399(5)
C73 C77 1.512(5)
C74 C76 1.377(6)
C75 C80 1.378(5)
C75 C76 1.392(5)
C76 C78 1.511(5)
C79 C80 1.399(5)
C80 C81 1.493(5)

loop_
_geom_torsion_atom_site_label_1
_geom_torsion_atom_site_label_2
_geom_torsion_atom_site_label_3
_geom_torsion_atom_site_label_4
_geom_torsion
C50 C51 C53 C52 -179.0(5)
O5 C52 C53 C51 177.8(6)
C97 C98 C99 O5 50.8(10)
C99 C98 C97 C50 161.7(7)
C11 Si1 Si2 C1 -40.8(2)
Si4 Si1 Si2 C1 -159.58(17)
Si3 Si1 Si2 C1 78.85(18)
C11 Si1 Si2 C2 -160.9(3)
Si4 Si1 Si2 C2 80.4(2)
Si3 Si1 Si2 C2 -41.2(2)
C11 Si1 Si2 C3 77.7(2)
Si4 Si1 Si2 C3 -41.03(18)
Si3 Si1 Si2 C3 -162.60(18)
C11 Si1 Si3 C6 -178.0(2)
Si4 Si1 Si3 C6 -56.51(19)
Si2 Si1 Si3 C6 63.31(19)
C11 Si1 Si3 C5 61.3(2)
Si4 Si1 Si3 C5 -177.25(18)
Si2 Si1 Si3 C5 -57.43(19)
C11 Si1 Si3 C4 -58.1(2)
Si4 Si1 Si3 C4 63.39(17)
Si2 Si1 Si3 C4 -176.79(17)
C11 Si1 Si4 C7 77.1(2)
Si3 Si1 Si4 C7 -44.38(17)
Si2 Si1 Si4 C7 -165.17(17)
C11 Si1 Si4 C8 -42.9(2)
Si3 Si1 Si4 C8 -164.4(2)
Si2 Si1 Si4 C8 74.8(2)
C11 Si1 Si4 C9 -162.9(2)
Si3 Si1 Si4 C9 75.7(2)
Si2 Si1 Si4 C9 -45.1(2)
C50 Si6 Si7 C41 -81.1(2)
Si8 Si6 Si7 C41 161.48(16)
Si9 Si6 Si7 C41 44.11(16)
C50 Si6 Si7 C42 38.5(2)
Si8 Si6 Si7 C42 -78.85(18)
Si9 Si6 Si7 C42 163.78(18)
C50 Si6 Si7 C43 157.8(2)
Si8 Si6 Si7 C43 40.40(18)
Si9 Si6 Si7 C43 -76.97(18)
C50 Si6 Si8 C46 166.8(2)
Si9 Si6 Si8 C46 45.61(16)
Si7 Si6 Si8 C46 -72.85(16)
C50 Si6 Si8 C44 -73.3(2)
Si9 Si6 Si8 C44 165.51(18)
Si7 Si6 Si8 C44 47.05(19)
C50 Si6 Si8 C45 45.4(2)
Si9 Si6 Si8 C45 -75.81(16)
Si7 Si6 Si8 C45 165.74(15)
C50 Si6 Si9 C49 44.6(2)
Si8 Si6 Si9 C49 161.86(17)
Si7 Si6 Si9 C49 -79.84(17)
C50 Si6 Si9 C48 -76.7(2)
Si8 Si6 Si9 C48 40.50(15)
Si7 Si6 Si9 C48 158.80(15)
C50 Si6 Si9 C47 163.8(2)
Si8 Si6 Si9 C47 -78.97(18)
Si7 Si6 Si9 C47 39.33(18)
O2 Si5 O1 C12 -172.1(3)
O3 Si5 O1 C12 -54.0(3)
O4 Si5 O1 C12 63.0(3)
O3 Si5 O2 C14 114.8(4)
O4 Si5 O2 C14 -33.3(4)
O1 Si5 O2 C14 -139.6(4)
O2 Si5 O3 C32 -34.0(4)
O4 Si5 O3 C32 116.9(3)
O1 Si5 O3 C32 -136.4(3)
O2 Si5 O4 C23 103.8(4)
O3 Si5 O4 C23 -44.9(4)
O1 Si5 O4 C23 -152.2(4)
C53 C52 O5 C99 -76.9(7)
C53 C52 O5 Si10 163.6(4)
C98 C99 O5 C52 22.5(6)
C98 C99 O5 Si10 151.8(5)
O8 Si10 O5 C52 -177.4(6)
O6 Si10 O5 C52 61.3(6)
O7 Si10 O5 C52 -56.0(6)
O8 Si10 O5 C99 96.5(6)
O6 Si10 O5 C99 -24.8(6)
O7 Si10 O5 C99 -142.0(6)
O5 Si10 O6 C55 -130.5(3)
O8 Si10 O6 C55 119.3(3)
O7 Si10 O6 C55 -19.5(4)
O5 Si10 O7 C68 -121.3(3)
O8 Si10 O7 C68 -12.0(3)
O6 Si10 O7 C68 126.4(3)
O5 Si10 O8 C79 -128.7(3)
O6 Si10 O8 C79 -15.9(4)
O7 Si10 O8 C79 120.6(3)
Si4 Si1 C11 C13 -52.7(3)
Si3 Si1 C11 C13 69.6(3)
Si2 Si1 C11 C13 -170.6(2)
Si5 O1 C12 C10 159.3(2)
C13 C10 C12 O1 63.1(4)
C12 C10 C13 C11 176.9(3)
Si1 C11 C13 C10 -176.7(2)
Si5 O2 C14 C19 -58.0(5)
Si5 O2 C14 C15 125.2(4)
O2 C14 C15 C16 -179.6(3)
C19 C14 C15 C16 3.6(5)
O2 C14 C15 C21 1.5(5)
C19 C14 C15 C21 -175.3(3)
C14 C15 C16 C17 0.0(5)
C21 C15 C16 C17 178.9(4)
C15 C16 C17 C18 -2.9(5)
C15 C16 C17 C22 176.4(3)
C16 C17 C18 C19 2.2(5)
C22 C17 C18 C19 -177.1(3)
O2 C14 C19 C18 179.1(3)
C15 C14 C19 C18 -4.2(5)
O2 C14 C19 C20 -2.1(5)
C15 C14 C19 C20 174.6(3)
C17 C18 C19 C14 1.2(5)
C17 C18 C19 C20 -177.5(3)
C30 N1 C20 C19 61.5(4)
C39 N1 C20 C19 -177.0(3)
C14 C19 C20 N1 54.2(4)
C18 C19 C20 N1 -127.1(3)
Si5 O4 C23 C24 -52.7(5)
Si5 O4 C23 C26 130.4(3)
O4 C23 C24 C28 -178.4(3)
C26 C23 C24 C28 -1.6(5)
O4 C23 C24 C30 2.5(5)
C26 C23 C24 C30 179.4(3)
O4 C23 C26 C27 177.8(3)
C24 C23 C26 C27 0.9(5)
O4 C23 C26 C29 -2.5(5)
C24 C23 C26 C29 -179.4(3)
C23 C26 C27 C25 0.4(5)
C29 C26 C27 C25 -179.4(3)
C28 C25 C27 C26 -0.8(5)
C31 C25 C27 C26 179.3(3)
C23 C24 C28 C25 1.1(5)
C30 C24 C28 C25 -179.9(3)
C27 C25 C28 C24 0.1(5)
C31 C25 C28 C24 179.9(3)
C20 N1 C30 C24 -179.3(3)
C39 N1 C30 C24 59.5(4)
C28 C24 C30 N1 -127.2(3)
C23 C24 C30 N1 51.8(4)
Si5 O3 C32 C38 -64.0(5)
Si5 O3 C32 C35 118.4(4)
O3 C32 C35 C34 176.1(3)
C38 C32 C35 C34 -1.4(5)
O3 C32 C35 C36 -3.2(5)
C38 C32 C35 C36 179.2(3)
C37 C34 C35 C32 -0.5(5)
C37 C34 C35 C36 178.8(4)
C35 C34 C37 C33 1.5(5)
C35 C34 C37 C40 -179.8(4)
C38 C33 C37 C34 -0.6(5)
C38 C33 C37 C40 -179.4(3)
O3 C32 C38 C33 -175.2(3)
C35 C32 C38 C33 2.3(5)
O3 C32 C38 C39 6.3(5)
C35 C32 C38 C39 -176.2(3)
C37 C33 C38 C32 -1.2(5)
C37 C33 C38 C39 177.2(3)
C30 N1 C39 C38 -176.5(3)
C20 N1 C39 C38 62.8(4)
C32 C38 C39 N1 50.3(4)
C33 C38 C39 N1 -128.1(3)
C53 C51 C50 C97 -5.3(7)
C53 C51 C50 Si6 -73.7(6)
C98 C97 C50 C51 42.5(7)
C98 C97 C50 Si6 174.9(7)
Si8 Si6 C50 C51 -156.0(5)
Si9 Si6 C50 C51 -38.2(5)
Si7 Si6 C50 C51 85.2(5)
Si8 Si6 C50 C97 162.1(5)
Si9 Si6 C50 C97 -80.1(5)
Si7 Si6 C50 C97 43.2(5)
Si10 O6 C55 C54 -74.2(4)
Si10 O6 C55 C57 108.3(4)
C56 C54 C55 O6 -176.3(3)
C63 C54 C55 O6 4.9(5)
C56 C54 C55 C57 1.1(5)
C63 C54 C55 C57 -177.7(3)
C55 C54 C56 C60 -0.7(5)
C63 C54 C56 C60 178.1(3)
O6 C55 C57 C58 176.8(3)
C54 C55 C57 C58 -0.7(5)
O6 C55 C57 C59 -3.4(5)
C54 C55 C57 C59 179.2(3)
C55 C57 C58 C60 -0.2(6)
C59 C57 C58 C60 179.9(4)
C57 C58 C60 C56 0.7(6)
C57 C58 C60 C61 179.1(4)
C54 C56 C60 C58 -0.2(6)
C54 C56 C60 C61 -178.6(4)
C69 N2 C63 C54 64.2(3)
C81 N2 C63 C54 -171.7(3)
C56 C54 C63 N2 -125.3(3)
C55 C54 C63 N2 53.5(4)
C68 C64 C65 C71 0.6(5)
C69 C64 C65 C71 -178.2(3)
C71 C66 C67 C68 -0.5(5)
C71 C66 C67 C70 178.4(3)
Si10 O7 C68 C67 108.2(3)
Si10 O7 C68 C64 -75.8(4)
C66 C67 C68 O7 177.6(3)
C70 C67 C68 O7 -1.3(5)
C66 C67 C68 C64 1.6(5)
C70 C67 C68 C64 -177.3(3)
C65 C64 C68 O7 -177.6(3)
C69 C64 C68 O7 1.2(5)
C65 C64 C68 C67 -1.7(5)
C69 C64 C68 C67 177.1(3)
C63 N2 C69 C64 -170.6(3)
C81 N2 C69 C64 65.3(3)
C65 C64 C69 N2 -125.5(3)
C68 C64 C69 N2 55.7(4)
C64 C65 C71 C66 0.5(5)
C64 C65 C71 C72 -179.8(3)
C67 C66 C71 C65 -0.6(5)
C67 C66 C71 C72 179.8(3)
C79 C73 C74 C76 -0.8(5)
C77 C73 C74 C76 178.5(3)
C73 C74 C76 C75 -0.9(5)
C73 C74 C76 C78 177.2(4)
C80 C75 C76 C74 0.3(5)
C80 C75 C76 C78 -177.9(3)
Si10 O8 C79 C73 111.0(4)
Si10 O8 C79 C80 -73.0(4)
C74 C73 C79 O8 179.1(3)
C77 C73 C79 O8 -0.2(5)
C74 C73 C79 C80 3.2(5)
C77 C73 C79 C80 -176.1(3)
C76 C75 C80 C79 2.0(5)
C76 C75 C80 C81 -178.2(3)
O8 C79 C80 C75 -179.7(3)
C73 C79 C80 C75 -3.8(5)
O8 C79 C80 C81 0.5(5)
C73 C79 C80 C81 176.4(3)
C69 N2 C81 C80 -172.0(3)
C63 N2 C81 C80 63.4(4)
C75 C80 C81 N2 -123.4(3)
C79 C80 C81 N2 56.4(4)
